data_4318249
loop_
_publ_author_name
'Bao-Hui Xia'
'Chi-Ming Che'
'David Lee Phillips'
'King-Hung Leung'
'Kung-Kai Cheung'

_publ_section_title
;
 Metal-Metal Interactions in Dinuclear d8 Metal Cyanide Complexes
 Supported by Phosphine Ligands. Spectroscopic Properties and ab Initio
 Calculations of [M2(\m-diphosphine)2(CN)4] and trans-[M(phosphine)2(CN)2]
 (M = Pt, Ni)
;
_journal_name_full 'Inorganic Chemistry'
_journal_page_first 3866
_journal_page_last 3875
_journal_paper_doi 10.1021/ic020077j
_journal_volume 41
_journal_year 2002
_chemical_formula_moiety 'C20 H10 P4 Pt2'
_chemical_formula_sum 'C14 H30 N4 O P4 Pt2'
_chemical_formula_weight 784.48
_chemical_name_systematic
;
  ?
;
_space_group_IT_number 2
_symmetry_cell_setting triclinic
_symmetry_space_group_name_Hall '-P 1'
_symmetry_space_group_name_H-M 'P -1'
_atom_sites_solution_hydrogens geom
_atom_sites_solution_primary direct
_atom_sites_solution_secondary difmap
_audit_creation_method SHELXL-97
_cell_angle_alpha 79.58(3)
_cell_angle_beta 66.63(3)
_cell_angle_gamma 66.63(3)
_cell_formula_units_Z 1
_cell_length_a 8.757(2)
_cell_length_b 9.149(2)
_cell_length_c 9.149(2)
_cell_measurement_reflns_used 0
_cell_measurement_temperature 301(2)
_cell_measurement_theta_max 0
_cell_measurement_theta_min 0
_cell_volume 617.4(3)
_computing_cell_refinement Scalepack
_computing_data_collection MarControl
_computing_data_reduction Denzo
_computing_molecular_graphics 'Ortep-3 for Windows (Farrugia, 1997)'
_computing_publication_material 'WinGX publication routines (Farrugia, 1999)'
_computing_structure_refinement 'SHELXL-97 (Sheldrick, 1997)'
_computing_structure_solution 'SHELXS-97 (Sheldrick, 1997)'
_diffrn_ambient_temperature 301(2)
_diffrn_measured_fraction_theta_full 0.911
_diffrn_measured_fraction_theta_max 0.911
_diffrn_radiation_monochromator graphite
_diffrn_radiation_source 'fine-focus sealed tube'
_diffrn_radiation_type MoK\a
_diffrn_radiation_wavelength 0.71069
_diffrn_reflns_av_R_equivalents 0.0456
_diffrn_reflns_av_sigmaI/netI 0.0575
_diffrn_reflns_limit_h_max 9
_diffrn_reflns_limit_h_min -9
_diffrn_reflns_limit_k_max 11
_diffrn_reflns_limit_k_min -11
_diffrn_reflns_limit_l_max 10
_diffrn_reflns_limit_l_min -11
_diffrn_reflns_number 3966
_diffrn_reflns_theta_full 25.56
_diffrn_reflns_theta_max 25.56
_diffrn_reflns_theta_min 2.43
_exptl_absorpt_coefficient_mu 11.585
_exptl_absorpt_correction_type none
_exptl_crystal_colour colorless
_exptl_crystal_density_diffrn 2.110
_exptl_crystal_density_method 'not measured'
_exptl_crystal_description prism
_exptl_crystal_F_000 366
_exptl_crystal_size_max 0.3
_exptl_crystal_size_mid 0.2
_exptl_crystal_size_min 0.1
_refine_diff_density_max 1.394
_refine_diff_density_min -4.456
_refine_diff_density_rms 0.401
_refine_ls_extinction_method none
_refine_ls_goodness_of_fit_ref 1.181
_refine_ls_hydrogen_treatment mixed
_refine_ls_matrix_type full
_refine_ls_number_parameters 119
_refine_ls_number_reflns 2117
_refine_ls_number_restraints 0
_refine_ls_restrained_S_all 1.181
_refine_ls_R_factor_all 0.0513
_refine_ls_R_factor_gt 0.0498
_refine_ls_shift/su_max 0.000
_refine_ls_shift/su_mean 0.000
_refine_ls_structure_factor_coef Fsqd
_refine_ls_weighting_details 'calc w=1/[\s^2^(Fo^2^)+(0.0944P)^2^+0.0000P] where P=(Fo^2^+2Fc^2^)/3'
_refine_ls_weighting_scheme calc
_refine_ls_wR_factor_gt 0.1363
_refine_ls_wR_factor_ref 0.1379
_reflns_number_gt 1982
_reflns_number_total 2117
_reflns_threshold_expression >2sigma(I)
_cod_data_source_file ic020077j_2.cif
_cod_data_source_block mar286
_cod_original_cell_volume 617.4(2)
_cod_database_code 4318249

loop_
_symmetry_equiv_pos_as_xyz
'x, y, z'
'-x, -y, -z'

loop_
_atom_site_label
_atom_site_type_symbol
_atom_site_fract_x
_atom_site_fract_y
_atom_site_fract_z
_atom_site_U_iso_or_equiv
_atom_site_adp_type
_atom_site_occupancy
_atom_site_symmetry_multiplicity
_atom_site_calc_flag
_atom_site_refinement_flags
_atom_site_disorder_assembly
_atom_site_disorder_group
Pt1 Pt 0.20974(4) 0.95104(3) 0.95102(4) 0.0344(2) Uani 1 1 d . . .
P1 P 0.1635(9) 1.1997(6) 1.0216(7) 0.0408(12) Uani 0.50 1 d P . .
P1' P 0.1634(9) 1.0211(7) 1.1982(6) 0.0410(12) Uani 0.50 1 d P . .
P2' P 0.2496(8) 0.8797(7) 0.7074(6) 0.0408(12) Uani 0.50 1 d P . .
P2 P 0.2474(8) 0.7059(6) 0.8797(8) 0.0426(13) Uani 0.50 1 d P . .
N1' N 0.218(5) 0.602(5) 1.078(4) 0.090(9) Uiso 0.50 1 d P . .
N1 N 0.258(5) 0.812(4) 1.280(5) 0.088(10) Uiso 0.50 1 d P . .
N2 N 0.222(5) 1.080(4) 0.602(5) 0.090(10) Uiso 0.50 1 d P . .
N2' N 0.266(5) 1.285(4) 0.818(4) 0.086(9) Uiso 0.50 1 d P . .
C1 C 0.221(4) 0.869(3) 1.168(3) 0.052(5) Uiso 0.50 1 d P . .
C1' C 0.207(4) 0.737(4) 1.039(3) 0.060(7) Uiso 0.50 1 d P . .
C2 C 0.218(3) 1.029(3) 0.733(3) 0.045(5) Uiso 0.50 1 d P . .
C2' C 0.228(4) 1.168(4) 0.862(4) 0.065(7) Uiso 0.50 1 d P . .
C3 C -0.062(3) 1.287(2) 1.170(3) 0.043(5) Uiso 0.50 1 d P . .
C3' C -0.076(4) 1.169(3) 1.293(3) 0.066(7) Uiso 0.50 1 d P . .
C4' C 0.293(4) 1.124(3) 1.206(3) 0.059(6) Uiso 0.50 1 d P . .
C4 C 0.295(4) 1.210(3) 1.130(3) 0.065(7) Uiso 0.50 1 d P . .
C5' C 0.195(6) 0.864(5) 1.341(5) 0.080(9) Uiso 0.50 1 d P . .
C5 C 0.189(6) 1.343(5) 0.869(5) 0.077(9) Uiso 0.50 1 d P . .
C6' C 0.399(7) 0.708(6) 0.641(6) 0.131(15) Uiso 0.50 1 d P . .
C6 C 0.448(4) 0.633(4) 0.694(4) 0.069(7) Uiso 0.50 1 d P . .
C7' C 0.295(4) 1.018(4) 0.552(4) 0.070(8) Uiso 0.50 1 d P . .
C7 C 0.287(5) 0.549(5) 1.010(5) 0.086(10) Uiso 0.50 1 d P . .
O1 O 0.0000 0.5000 0.5000 0.219(15) Uiso 1 2 d S . .

loop_
_atom_site_aniso_label
_atom_site_aniso_U_11
_atom_site_aniso_U_22
_atom_site_aniso_U_33
_atom_site_aniso_U_23
_atom_site_aniso_U_13
_atom_site_aniso_U_12
Pt1 0.0359(3) 0.0299(3) 0.0393(3) -0.00674(17) -0.01417(19) -0.01049(18)
P1 0.052(3) 0.025(2) 0.051(3) -0.005(2) -0.021(2) -0.016(2)
P1' 0.054(3) 0.044(3) 0.032(3) -0.002(2) -0.019(2) -0.021(2)
P2' 0.041(3) 0.053(3) 0.030(2) -0.013(2) -0.007(2) -0.020(2)
P2 0.044(3) 0.026(2) 0.059(3) -0.017(2) -0.023(3) -0.003(2)

loop_
_atom_type_symbol
_atom_type_description
_atom_type_scat_dispersion_real
_atom_type_scat_dispersion_imag
_atom_type_scat_source
Pt Pt -1.7033 8.3905 'International Tables Vol C Tables 4.2.6.8 and 6.1.1.4'
P P 0.1023 0.0942 'International Tables Vol C Tables 4.2.6.8 and 6.1.1.4'
N N 0.0061 0.0033 'International Tables Vol C Tables 4.2.6.8 and 6.1.1.4'
C C 0.0033 0.0016 'International Tables Vol C Tables 4.2.6.8 and 6.1.1.4'
O O 0.0106 0.0060 'International Tables Vol C Tables 4.2.6.8 and 6.1.1.4'
H H 0.0000 0.0000 'International Tables Vol C Tables 4.2.6.8 and 6.1.1.4'

loop_
_geom_angle_atom_site_label_1
_geom_angle_atom_site_label_2
_geom_angle_atom_site_label_3
_geom_angle
_geom_angle_site_symmetry_1
_geom_angle_site_symmetry_3
_geom_angle_publ_flag
C2 Pt1 C1' 124.4(11) . . ?
C2 Pt1 C1 175.6(7) . . ?
C1' Pt1 C1 56.8(11) . . ?
C2 Pt1 C2' 57.3(11) . . ?
C1' Pt1 C2' 176.3(8) . . ?
C1 Pt1 C2' 121.3(12) . . ?
C2 Pt1 P2' 35.3(7) . . ?
C1' Pt1 P2' 89.5(9) . . ?
C1 Pt1 P2' 144.8(8) . . ?
C2' Pt1 P2' 91.7(9) . . ?
C2 Pt1 P1' 145.3(7) . . ?
C1' Pt1 P1' 89.7(9) . . ?
C1 Pt1 P1' 34.8(8) . . ?
C2' Pt1 P1' 89.1(9) . . ?
P2' Pt1 P1' 178.59(14) . . ?
C2 Pt1 P2 87.5(7) . . ?
C1' Pt1 P2 37.4(9) . . ?
C1 Pt1 P2 93.1(8) . . ?
C2' Pt1 P2 143.4(9) . . ?
P2' Pt1 P2 52.3(2) . . ?
P1' Pt1 P2 127.0(2) . . ?
C2 Pt1 P1 91.8(7) . . ?
C1' Pt1 P1 143.1(9) . . ?
C1 Pt1 P1 87.8(8) . . ?
C2' Pt1 P1 36.3(9) . . ?
P2' Pt1 P1 127.0(2) . . ?
P1' Pt1 P1 53.6(2) . . ?
P2 Pt1 P1 178.23(14) . . ?
C2 Pt1 Pt1 87.3(7) . 2_577 ?
C1' Pt1 Pt1 85.3(9) . 2_577 ?
C1 Pt1 Pt1 97.1(8) . 2_577 ?
C2' Pt1 Pt1 98.2(9) . 2_577 ?
P2' Pt1 Pt1 89.10(16) . 2_577 ?
P1' Pt1 Pt1 89.66(16) . 2_577 ?
P2 Pt1 Pt1 88.62(16) . 2_577 ?
P1 Pt1 Pt1 89.73(16) . 2_577 ?
C2' P1 C5 56.4(19) . . ?
C2' P1 C4 125.4(17) . . ?
C5 P1 C4 103.4(16) . . ?
C2' P1 C3 133.6(16) . . ?
C5 P1 C3 106.6(16) . . ?
C4 P1 C3 99.5(12) . . ?
C2' P1 N2' 39.2(17) . . ?
C5 P1 N2' 22.1(14) . . ?
C4 P1 N2' 102.5(15) . . ?
C3 P1 N2' 127.8(14) . . ?
C2' P1 P1' 122.4(14) . . ?
C5 P1 P1' 173.5(15) . . ?
C4 P1 P1' 72.0(10) . . ?
C3 P1 P1' 78.9(7) . . ?
N2' P1 P1' 153.1(12) . . ?
C2' P1 C4' 132.4(16) . . ?
C5 P1 C4' 127.3(15) . . ?
C4 P1 C4' 24.0(11) . . ?
C3 P1 C4' 93.2(10) . . ?
N2' P1 C4' 123.1(14) . . ?
P1' P1 C4' 47.9(7) . . ?
C2' P1 Pt1 61.2(13) . . ?
C5 P1 Pt1 117.1(14) . . ?
C4 P1 Pt1 117.6(10) . . ?
C3 P1 Pt1 110.7(7) . . ?
N2' P1 Pt1 99.7(12) . . ?
P1' P1 Pt1 62.8(2) . . ?
C4' P1 Pt1 99.2(7) . . ?
C1 P1' C4' 126.1(15) . . ?
C1 P1' C5' 55.9(17) . . ?
C4' P1' C5' 102.7(15) . . ?
C1 P1' N1 37.2(16) . . ?
C4' P1' N1 105.5(15) . . ?
C5' P1' N1 21.5(14) . . ?
C1 P1' C3' 130.2(15) . . ?
C4' P1' C3' 102.0(13) . . ?
C5' P1' C3' 106.0(17) . . ?
N1 P1' C3' 124.8(15) . . ?
C1 P1' P1 123.1(12) . . ?
C4' P1' P1 71.4(9) . . ?
C5' P1' P1 172.1(14) . . ?
N1 P1' P1 153.7(13) . . ?
C3' P1' P1 80.6(9) . . ?
C1 P1' Pt1 60.9(11) . . ?
C4' P1' Pt1 117.2(9) . . ?
C5' P1' Pt1 116.6(14) . . ?
N1 P1' Pt1 97.6(12) . . ?
C3' P1' Pt1 110.8(9) . . ?
P1 P1' Pt1 63.6(2) . . ?
C1 P1' C4 134.1(14) . . ?
C4' P1' C4 22.5(11) . . ?
C5' P1' C4 125.1(15) . . ?
N1 P1' C4 125.4(14) . . ?
C3' P1' C4 95.2(12) . . ?
P1 P1' C4 48.9(8) . . ?
Pt1 P1' C4 100.9(7) . . ?
C2 P2' C6' 147(2) . . ?
C2 P2' C3' 119.0(15) . 2_577 ?
C6' P2' C3' 93(2) . 2_577 ?
C2 P2' C7' 57.4(15) . . ?
C6' P2' C7' 105(2) . . ?
C3' P2' C7' 109.3(15) 2_577 . ?
C2 P2' N2 39.1(15) . . ?
C6' P2' N2 128(2) . . ?
C3' P2' N2 105.0(15) 2_577 . ?
C7' P2' N2 22.4(14) . . ?
C2 P2' P2 123.6(11) . . ?
C6' P2' P2 67.7(19) . . ?
C3' P2' P2 80.0(10) 2_577 . ?
C7' P2' P2 169.1(11) . . ?
N2 P2' P2 162.4(12) . . ?
C2 P2' C6 142.9(13) . . ?
C6' P2' C6 17.8(19) . . ?
C3' P2' C6 97.5(12) 2_577 . ?
C7' P2' C6 119.4(14) . . ?
N2 P2' C6 141.0(15) . . ?
P2 P2' C6 52.3(8) . . ?
C2 P2' Pt1 59.4(10) . . ?
C6' P2' Pt1 118.2(18) . . ?
C3' P2' Pt1 114.0(10) 2_577 . ?
C7' P2' Pt1 114.6(12) . . ?
N2 P2' Pt1 98.5(12) . . ?
P2 P2' Pt1 64.4(2) . . ?
C6 P2' Pt1 100.9(8) . . ?
C1' P2 C7 61.1(19) . . ?
C1' P2 C3 116.5(15) . 2_577 ?
C7 P2 C3 108.1(16) . 2_577 ?
C1' P2 N1' 40.2(16) . . ?
C7 P2 N1' 23.8(16) . . ?
C3 P2 N1' 105.2(14) 2_577 . ?
C1' P2 C6 139.0(16) . . ?
C7 P2 C6 101.9(17) . . ?
C3 P2 C6 104.1(12) 2_577 . ?
N1' P2 C6 124.6(16) . . ?
C1' P2 P2' 121.7(13) . . ?
C7 P2 P2' 169.5(14) . . ?
C3 P2 P2' 80.1(7) 2_577 . ?
N1' P2 P2' 161.7(12) . . ?
C6 P2 P2' 69.2(10) . . ?
C1' P2 C6' 151(2) . . ?
C7 P2 C6' 125(2) . . ?
C3 P2 C6' 89.8(16) 2_577 . ?
N1' P2 C6' 148.5(19) . . ?
C6 P2 C6' 24.0(15) . . ?
P2' P2 C6' 46.8(15) . . ?
C1' P2 Pt1 58.6(12) . . ?
C7 P2 Pt1 117.3(16) . . ?
C3 P2 Pt1 112.3(7) 2_577 . ?
N1' P2 Pt1 98.8(12) . . ?
C6 P2 Pt1 111.9(9) . . ?
P2' P2 Pt1 63.3(2) . . ?
C6' P2 Pt1 101.0(15) . . ?
C7 N1' C1' 109(6) . . ?
C7 N1' P2 67(4) . . ?
C1' N1' P2 49.2(19) . . ?
C5' N1 C1 105(5) . . ?
C5' N1 P1' 69(4) . . ?
C1 N1 P1' 43.0(18) . . ?
C7' N2 C2 103(5) . . ?
C7' N2 P2' 68(4) . . ?
C2 N2 P2' 44.4(17) . . ?
C5 N2' C2' 101(5) . . ?
C5 N2' P1 67(4) . . ?
C2' N2' P1 46.6(19) . . ?
N1 C1 P1' 100(3) . . ?
N1 C1 C5' 27(2) . . ?
P1' C1 C5' 78(2) . . ?
N1 C1 C1' 119(3) . . ?
P1' C1 C1' 139(2) . . ?
C5' C1 C1' 134(2) . . ?
N1 C1 Pt1 169(3) . . ?
P1' C1 Pt1 84.3(13) . . ?
C5' C1 Pt1 161(2) . . ?
C1' C1 Pt1 60.7(12) . . ?
N1' C1' P2 91(3) . . ?
N1' C1' C7 26(2) . . ?
P2 C1' C7 69(2) . . ?
N1' C1' C1 122(3) . . ?
P2 C1' C1 143(2) . . ?
C7 C1' C1 135(2) . . ?
N1' C1' Pt1 174(3) . . ?
P2 C1' Pt1 84.0(14) . . ?
C7 C1' Pt1 147(2) . . ?
C1 C1' Pt1 62.5(12) . . ?
N2 C2 P2' 97(2) . . ?
N2 C2 C7' 27(2) . . ?
P2' C2 C7' 75.5(18) . . ?
N2 C2 C2' 115(3) . . ?
P2' C2 C2' 145.8(19) . . ?
C7' C2 C2' 129(2) . . ?
N2 C2 Pt1 178(3) . . ?
P2' C2 Pt1 85.4(12) . . ?
C7' C2 Pt1 154(2) . . ?
C2' C2 Pt1 63.1(12) . . ?
N2' C2' P1 94(3) . . ?
N2' C2' C5 28(2) . . ?
P1 C2' C5 74(2) . . ?
N2' C2' C2 127(3) . . ?
P1 C2' C2 137(2) . . ?
C5 C2' C2 138(3) . . ?
N2' C2' Pt1 168(3) . . ?
P1 C2' Pt1 82.5(15) . . ?
C5 C2' Pt1 155(3) . . ?
C2 C2' Pt1 59.6(11) . . ?
C3' C3 P2 96.9(17) . 2_577 ?
C3' C3 P1 104.7(17) . . ?
P2 C3 P1 116.6(12) 2_577 . ?
C3 C3' P2' 102.9(19) . 2_577 ?
C3 C3' P1' 95.7(18) . . ?
P2' C3' P1' 117.2(15) 2_577 . ?
C4 C4' P1' 112(3) . . ?
C4 C4' P1 51(2) . . ?
P1' C4' P1 60.7(8) . . ?
C4' C4 P1 105(3) . . ?
C4' C4 P1' 45(2) . . ?
P1 C4 P1' 59.2(9) . . ?
N1 C5' C1 49(4) . . ?
N1 C5' P1' 89(5) . . ?
C1 C5' P1' 46.4(14) . . ?
N2' C5 C2' 51(4) . . ?
N2' C5 P1 91(5) . . ?
C2' C5 P1 49.6(17) . . ?
C6 C6' P2' 126(6) . . ?
C6 C6' P2 66(4) . . ?
P2' C6' P2 65.5(18) . . ?
C6' C6 P2 90(5) . . ?
C6' C6 P2' 36(4) . . ?
P2 C6 P2' 58.5(9) . . ?
N2 C7' C2 50(4) . . ?
N2 C7' P2' 89(4) . . ?
C2 C7' P2' 47.1(13) . . ?
N1' C7 C1' 45(4) . . ?
N1' C7 P2 89(5) . . ?
C1' C7 P2 50.2(16) . . ?

loop_
_geom_bond_atom_site_label_1
_geom_bond_atom_site_label_2
_geom_bond_distance
_geom_bond_site_symmetry_2
_geom_bond_publ_flag
Pt1 C2 1.98(2) . ?
Pt1 C1' 1.98(3) . ?
Pt1 C1 2.02(3) . ?
Pt1 C2' 2.04(3) . ?
Pt1 P2' 2.290(5) . ?
Pt1 P1' 2.298(5) . ?
Pt1 P2 2.310(5) . ?
Pt1 P1 2.313(5) . ?
Pt1 Pt1 3.1886(12) 2_577 ?
P1 C2' 1.38(3) . ?
P1 C5 1.74(4) . ?
P1 C4 1.82(3) . ?
P1 C3 1.84(2) . ?
P1 N2' 1.90(3) . ?
P1 P1' 2.080(8) . ?
P1 C4' 2.26(3) . ?
P1' C1 1.32(3) . ?
P1' C4' 1.77(3) . ?
P1' C5' 1.78(4) . ?
P1' N1 1.90(4) . ?
P1' C3' 1.92(3) . ?
P1' C4 2.30(3) . ?
P2' C2 1.33(2) . ?
P2' C6' 1.62(5) . ?
P2' C3' 1.75(3) 2_577 ?
P2' C7' 1.75(3) . ?
P2' N2 1.89(4) . ?
P2' P2 2.027(9) . ?
P2' C6 2.22(3) . ?
P2 C1' 1.41(3) . ?
P2 C7 1.71(4) . ?
P2 C3 1.82(2) 2_577 ?
P2 N1' 1.86(3) . ?
P2 C6 1.88(3) . ?
P2 C6' 2.06(5) . ?
N1' C7 0.75(5) . ?
N1' C1' 1.20(4) . ?
N1 C5' 0.70(4) . ?
N1 C1 1.17(4) . ?
N2 C7' 0.72(4) . ?
N2 C2 1.20(4) . ?
N2' C5 0.71(4) . ?
N2' C2' 1.20(5) . ?
C1 C5' 1.51(5) . ?
C1 C1' 1.90(4) . ?
C1' C7 1.61(5) . ?
C2 C7' 1.53(4) . ?
C2 C2' 1.93(4) . ?
C2' C5 1.51(5) . ?
C3 C3' 1.41(4) . ?
C3 P2 1.82(2) 2_577 ?
C3' P2' 1.75(3) 2_577 ?
C4' C4 0.95(3) . ?
C6' C6 0.84(5) . ?
